data_1539385
loop_
_publ_author_name
'Abbattista, F.'
'Vallino, M.'
'Mazza, D.'
'Lucco Borlera, M.'
'Brisi, C.'

_publ_section_title
;
 New phases with perovskite-related structures in the most basic zone of
 the Ba O-Y2 O3-Cu O-O system
;
_journal_name_full 'Materials Chemistry and Physics'
_journal_page_first 191
_journal_page_last 199
_journal_volume 20
_journal_year 1988
_chemical_formula_sum 'Ba3 Cu1.5 O5.5 Y0.5'
_chemical_name_systematic 'Ba3 Y.5 Cu1.5 O5.5'
_space_group_IT_number 71
_symmetry_space_group_name_Hall '-I 2 2'
_symmetry_space_group_name_H-M 'I m m m'
_cell_angle_alpha 90
_cell_angle_beta 90
_cell_angle_gamma 90
_cell_formula_units_Z 2
_cell_length_a 4.004
_cell_length_b 4.111
_cell_length_c 21.585
_cell_volume 355.299
_citation_journal_id_ASTM MCHPDR
_cod_data_source_file Abbattista_MCHPDR_1988_540.cif
_cod_data_source_block Ba3Cu1.5O5.5Y0.5
_cod_original_cell_volume 355.2987
_cod_database_code 1539385

loop_
_symmetry_equiv_pos_as_xyz
x,y,z
-x,-y,z
x,-y,-z
-x,y,-z
-x,-y,-z
x,y,-z
-x,y,z
x,-y,z
x+1/2,y+1/2,z+1/2
-x+1/2,-y+1/2,z+1/2
x+1/2,-y+1/2,-z+1/2
-x+1/2,y+1/2,-z+1/2
-x+1/2,-y+1/2,-z+1/2
x+1/2,y+1/2,-z+1/2
-x+1/2,y+1/2,z+1/2
x+1/2,-y+1/2,z+1/2

loop_
_atom_site_label
_atom_site_type_symbol
_atom_site_fract_x
_atom_site_fract_y
_atom_site_fract_z
_atom_site_occupancy
_atom_site_U_iso_or_equiv
O4 O-2 0.5 0 0.4 0.75 0.0
O3 O-2 0.5 0 0.1 0.5 0.0
Y1 Y+3 0 0 0.106 0.25 0.0
Ba2 Ba+2 0 0 0.315 1 0.0
O1 O-2 0 0 0 1 0.0
Ba1 Ba+2 0.5 0.5 0 1 0.0
O2 O-2 0 0 0.2 1 0.0
Cu1 Cu+2 0 0 0.106 0.75 0.0
